data_4064528
loop_
_publ_author_name
'Ohashi, Masato'
'Ikawa, Masashi'
'Ogoshi, Sensuke'

_publ_section_title
;
 Intramolecular Oxidative Cyclization of Alkenes and Nitriles with
 Nickel(0)
;
_journal_issue 10
_journal_name_full Organometallics
_journal_page_first 2765
_journal_paper_doi 10.1021/om2001603
_journal_volume 30
_journal_year 2011
_chemical_formula_moiety 'C28 H42 N Ni P'
_chemical_formula_sum 'C28 H42 N Ni P'
_chemical_formula_weight 482.31
_chemical_name_systematic
; 
 ? 
;
_space_group_IT_number 14
_symmetry_cell_setting monoclinic
_symmetry_Int_Tables_number 14
_symmetry_space_group_name_Hall '-P 2ybc'
_symmetry_space_group_name_H-M 'P 1 21/c 1'
_atom_sites_solution_hydrogens geom
_atom_sites_solution_primary direct
_atom_sites_solution_secondary difmap
_audit_creation_method SHELXL-97
_cell_angle_alpha 90.00
_cell_angle_beta 99.118(2)
_cell_angle_gamma 90.00
_cell_formula_units_Z 4
_cell_length_a 8.3374(5)
_cell_length_b 33.3279(17)
_cell_length_c 9.2706(6)
_cell_measurement_reflns_used 15664
_cell_measurement_temperature 123(2)
_cell_measurement_theta_max 30.5
_cell_measurement_theta_min 3.08
_cell_volume 2543.5(3)
_computing_cell_refinement 'Rigaku/RAPID Diffractometer Control'
_computing_data_collection 'Rigaku/RAPID Diffractometer Control'
_computing_data_reduction 'teXsan: PROCESS (MSC)'
_computing_molecular_graphics 'Ortep-3 (Louis J. Farrugia, 1999)'
_computing_publication_material 'SHELXL-97 and modified'
_computing_structure_refinement 'SHELXL-97 (Sheldrick, 1999)'
_computing_structure_solution 'PATTY (Bueskens, et al., 1994)'
_diffrn_ambient_temperature 123(2)
_diffrn_detector_area_resol_mean 10.00
_diffrn_measured_fraction_theta_full 0.987
_diffrn_measured_fraction_theta_max 0.987
_diffrn_measurement_device_type 'Rigaku R-AXIS RAPID'
_diffrn_measurement_method \w
_diffrn_radiation_detector 'imaging plate'
_diffrn_radiation_monochromator graphite
_diffrn_radiation_source 'fine-focus sealed tube'
_diffrn_radiation_type MoK\a
_diffrn_radiation_wavelength 0.71075
_diffrn_reflns_av_R_equivalents 0.0586
_diffrn_reflns_av_sigmaI/netI 0.0462
_diffrn_reflns_limit_h_max 11
_diffrn_reflns_limit_h_min -11
_diffrn_reflns_limit_k_max 45
_diffrn_reflns_limit_k_min -46
_diffrn_reflns_limit_l_max 13
_diffrn_reflns_limit_l_min -13
_diffrn_reflns_number 30975
_diffrn_reflns_theta_full 30.50
_diffrn_reflns_theta_max 30.50
_diffrn_reflns_theta_min 3.08
_exptl_absorpt_coefficient_mu 0.841
_exptl_absorpt_correction_T_max 0.6785
_exptl_absorpt_correction_T_min 0.6323
_exptl_absorpt_correction_type multi-scan
_exptl_absorpt_process_details
;
    Higashi, T. (1995). Program for Absorption Correction.
    Rigaku Corporation, Tokyo, Japan.
;
_exptl_crystal_colour yellow
_exptl_crystal_density_diffrn 1.260
_exptl_crystal_density_method 'not measured'
_exptl_crystal_description block
_exptl_crystal_F_000 1040
_exptl_crystal_size_max 0.60
_exptl_crystal_size_mid 0.60
_exptl_crystal_size_min 0.50
_refine_diff_density_max 1.207
_refine_diff_density_min -0.531
_refine_diff_density_rms 0.083
_refine_ls_extinction_method none
_refine_ls_goodness_of_fit_ref 1.053
_refine_ls_hydrogen_treatment mixed
_refine_ls_matrix_type full
_refine_ls_number_parameters 287
_refine_ls_number_reflns 7653
_refine_ls_number_restraints 4
_refine_ls_restrained_S_all 1.053
_refine_ls_R_factor_all 0.0688
_refine_ls_R_factor_gt 0.0463
_refine_ls_shift/su_max 0.001
_refine_ls_shift/su_mean 0.000
_refine_ls_structure_factor_coef Fsqd
_refine_ls_weighting_details 'calc w=1/[\s^2^(Fo^2^)+(0.0561P)^2^+1.1492P] where P=(Fo^2^+2Fc^2^)/3'
_refine_ls_weighting_scheme calc
_refine_ls_wR_factor_gt 0.1090
_refine_ls_wR_factor_ref 0.1246
_reflns_number_gt 5697
_reflns_number_total 7653
_reflns_threshold_expression >2sigma(I)
_cod_data_source_file om2001603_si_001.cif
_cod_data_source_block 8
_cod_original_cell_volume 2543.4(3)
_cod_database_code 4064528

loop_
_symmetry_equiv_pos_as_xyz
'x, y, z'
'-x, y+1/2, -z+1/2'
'-x, -y, -z'
'x, -y-1/2, z-1/2'

loop_
_atom_site_label
_atom_site_type_symbol
_atom_site_fract_x
_atom_site_fract_y
_atom_site_fract_z
_atom_site_U_iso_or_equiv
_atom_site_adp_type
_atom_site_occupancy
_atom_site_symmetry_multiplicity
_atom_site_calc_flag
_atom_site_refinement_flags
Ni Ni 0.92081(3) 0.098490(8) 0.28765(3) 0.02766(9) Uani 1 1 d .
P P 0.72707(6) 0.139728(15) 0.19068(5) 0.02476(11) Uani 1 1 d .
N N 0.8943(2) 0.05877(6) 0.12675(19) 0.0379(4) Uani 1 1 d .
C1 C 0.9932(2) 0.04818(6) 0.2286(2) 0.0286(4) Uani 1 1 d .
C2 C 1.1118(3) 0.09623(7) 0.4459(3) 0.0392(5) Uani 1 1 d D
H2 H 1.2133 0.1073 0.4167 0.047 Uiso 1 1 calc R
C3 C 1.0019(3) 0.12575(7) 0.4750(3) 0.0407(5) Uani 1 1 d D
H3A H 0.929(3) 0.1213(7) 0.545(3) 0.049 Uiso 1 1 d D
H3B H 1.031(3) 0.1537(4) 0.466(3) 0.049 Uiso 1 1 d D
C4 C 1.1075(2) 0.01767(6) 0.2933(2) 0.0289(4) Uani 1 1 d .
C5 C 1.1408(3) -0.01574(6) 0.2120(3) 0.0353(4) Uani 1 1 d .
H5 H 1.0882 -0.0188 0.1139 0.042 Uiso 1 1 calc R
C6 C 1.2507(3) -0.04443(7) 0.2745(3) 0.0439(6) Uani 1 1 d .
H6 H 1.2748 -0.0670 0.2193 0.053 Uiso 1 1 calc R
C7 C 1.3246(3) -0.03993(8) 0.4172(3) 0.0528(7) Uani 1 1 d .
H7 H 1.4006 -0.0594 0.4600 0.063 Uiso 1 1 calc R
C8 C 1.2893(3) -0.00712(8) 0.4994(3) 0.0511(6) Uani 1 1 d .
H8 H 1.3400 -0.0047 0.5983 0.061 Uiso 1 1 calc R
C9 C 1.1800(3) 0.02239(7) 0.4383(2) 0.0366(5) Uani 1 1 d .
C10 C 1.1371(3) 0.05788(7) 0.5281(3) 0.0445(6) Uani 1 1 d .
H10A H 1.0367 0.0514 0.5679 0.053 Uiso 1 1 calc R
H10B H 1.2253 0.0617 0.6120 0.053 Uiso 1 1 calc R
C21 C 0.5648(2) 0.11264(6) 0.0692(2) 0.0282(4) Uani 1 1 d .
H21 H 0.6209 0.1013 -0.0094 0.034 Uiso 1 1 calc R
C22 C 0.5003(3) 0.07551(7) 0.1404(3) 0.0380(5) Uani 1 1 d .
H22A H 0.5926 0.0596 0.1916 0.046 Uiso 1 1 calc R
H22B H 0.4324 0.0841 0.2134 0.046 Uiso 1 1 calc R
C23 C 0.3998(3) 0.04977(7) 0.0239(3) 0.0466(6) Uani 1 1 d .
H23A H 0.4702 0.0396 -0.0446 0.056 Uiso 1 1 calc R
H23B H 0.3563 0.0263 0.0708 0.056 Uiso 1 1 calc R
C24 C 0.2608(3) 0.07329(9) -0.0601(3) 0.0493(6) Uani 1 1 d .
H24A H 0.1847 0.0813 0.0067 0.059 Uiso 1 1 calc R
H24B H 0.2008 0.0561 -0.1376 0.059 Uiso 1 1 calc R
C25 C 0.3223(3) 0.11081(8) -0.1290(3) 0.0444(5) Uani 1 1 d .
H25A H 0.3893 0.1028 -0.2034 0.053 Uiso 1 1 calc R
H25B H 0.2287 0.1265 -0.1786 0.053 Uiso 1 1 calc R
C26 C 0.4235(3) 0.13690(7) -0.0136(2) 0.0351(5) Uani 1 1 d .
H26A H 0.3542 0.1470 0.0559 0.042 Uiso 1 1 calc R
H26B H 0.4664 0.1603 -0.0611 0.042 Uiso 1 1 calc R
C31 C 0.8020(2) 0.17663(6) 0.0664(2) 0.0260(4) Uani 1 1 d .
H31 H 0.7103 0.1951 0.0292 0.031 Uiso 1 1 calc R
C32 C 0.8596(3) 0.15694(6) -0.0658(2) 0.0332(4) Uani 1 1 d .
H32A H 0.9458 0.1371 -0.0316 0.040 Uiso 1 1 calc R
H32B H 0.7678 0.1425 -0.1242 0.040 Uiso 1 1 calc R
C33 C 0.9255(3) 0.18839(7) -0.1617(2) 0.0355(5) Uani 1 1 d .
H33A H 0.9670 0.1747 -0.2431 0.043 Uiso 1 1 calc R
H33B H 0.8359 0.2064 -0.2043 0.043 Uiso 1 1 calc R
C34 C 1.0608(3) 0.21325(7) -0.0759(2) 0.0332(4) Uani 1 1 d .
H34A H 1.0961 0.2341 -0.1402 0.040 Uiso 1 1 calc R
H34B H 1.1551 0.1958 -0.0414 0.040 Uiso 1 1 calc R
C35 C 1.0031(3) 0.23321(7) 0.0549(2) 0.0390(5) Uani 1 1 d .
H35A H 0.9158 0.2527 0.0200 0.047 Uiso 1 1 calc R
H35B H 1.0944 0.2481 0.1124 0.047 Uiso 1 1 calc R
C36 C 0.9395(3) 0.20188(7) 0.1519(2) 0.0374(5) Uani 1 1 d .
H36A H 0.8989 0.2156 0.2338 0.045 Uiso 1 1 calc R
H36B H 1.0297 0.1840 0.1937 0.045 Uiso 1 1 calc R
C41 C 0.6373(2) 0.17235(6) 0.3200(2) 0.0276(4) Uani 1 1 d .
H41 H 0.7322 0.1839 0.3865 0.033 Uiso 1 1 calc R
C42 C 0.5355(3) 0.20858(6) 0.2586(2) 0.0357(5) Uani 1 1 d .
H42A H 0.5999 0.2255 0.2012 0.043 Uiso 1 1 calc R
H42B H 0.4380 0.1991 0.1922 0.043 Uiso 1 1 calc R
C43 C 0.4830(3) 0.23360(7) 0.3814(3) 0.0391(5) Uani 1 1 d .
H43A H 0.5803 0.2456 0.4408 0.047 Uiso 1 1 calc R
H43B H 0.4121 0.2558 0.3382 0.047 Uiso 1 1 calc R
C44 C 0.3925(3) 0.20867(7) 0.4797(3) 0.0400(5) Uani 1 1 d .
H44A H 0.3672 0.2255 0.5611 0.048 Uiso 1 1 calc R
H44B H 0.2886 0.1992 0.4232 0.048 Uiso 1 1 calc R
C45 C 0.4926(3) 0.17291(8) 0.5409(3) 0.0448(6) Uani 1 1 d .
H45A H 0.4280 0.1562 0.5986 0.054 Uiso 1 1 calc R
H45B H 0.5902 0.1824 0.6071 0.054 Uiso 1 1 calc R
C46 C 0.5452(3) 0.14746(7) 0.4188(3) 0.0388(5) Uani 1 1 d .
H46A H 0.6156 0.1253 0.4627 0.047 Uiso 1 1 calc R
H46B H 0.4479 0.1355 0.3593 0.047 Uiso 1 1 calc R

loop_
_atom_site_aniso_label
_atom_site_aniso_U_11
_atom_site_aniso_U_22
_atom_site_aniso_U_33
_atom_site_aniso_U_23
_atom_site_aniso_U_13
_atom_site_aniso_U_12
Ni 0.02690(14) 0.03006(15) 0.02603(14) -0.00171(9) 0.00421(9) 0.00386(10)
P 0.0233(2) 0.0243(2) 0.0276(2) 0.00044(18) 0.00691(17) 0.00012(18)
N 0.0448(10) 0.0418(10) 0.0257(8) -0.0060(7) 0.0019(7) 0.0104(8)
C1 0.0308(9) 0.0322(10) 0.0242(9) -0.0020(7) 0.0091(7) 0.0000(8)
C2 0.0356(11) 0.0406(12) 0.0392(12) -0.0031(9) -0.0006(9) -0.0053(9)
C3 0.0427(12) 0.0408(13) 0.0369(12) -0.0125(10) 0.0008(9) 0.0029(10)
C4 0.0267(9) 0.0284(10) 0.0327(10) 0.0028(8) 0.0074(7) -0.0002(8)
C5 0.0379(11) 0.0328(11) 0.0380(11) -0.0008(9) 0.0146(9) 0.0013(9)
C6 0.0421(12) 0.0300(11) 0.0633(16) 0.0023(10) 0.0201(11) 0.0031(10)
C7 0.0435(13) 0.0345(13) 0.0773(19) 0.0122(12) -0.0002(12) 0.0092(11)
C8 0.0522(15) 0.0396(13) 0.0541(15) 0.0077(11) -0.0141(12) 0.0052(11)
C9 0.0364(11) 0.0324(11) 0.0383(11) 0.0008(8) -0.0027(9) -0.0005(9)
C10 0.0543(14) 0.0412(13) 0.0334(11) -0.0014(9) -0.0071(10) 0.0016(11)
C21 0.0276(9) 0.0256(9) 0.0320(10) -0.0025(7) 0.0062(7) -0.0020(8)
C22 0.0395(11) 0.0306(11) 0.0452(13) 0.0050(9) 0.0111(9) -0.0071(9)
C23 0.0530(14) 0.0368(12) 0.0549(15) -0.0079(11) 0.0238(12) -0.0196(11)
C24 0.0406(13) 0.0616(16) 0.0476(14) -0.0144(12) 0.0124(10) -0.0239(12)
C25 0.0384(12) 0.0503(14) 0.0420(13) -0.0075(11) -0.0009(10) -0.0098(11)
C26 0.0309(10) 0.0334(11) 0.0390(11) -0.0019(9) -0.0006(8) 0.0006(8)
C31 0.0259(9) 0.0256(9) 0.0276(9) -0.0018(7) 0.0075(7) -0.0025(7)
C32 0.0417(11) 0.0296(10) 0.0305(10) -0.0024(8) 0.0121(8) -0.0028(9)
C33 0.0432(12) 0.0374(11) 0.0280(10) -0.0010(8) 0.0120(8) -0.0046(9)
C34 0.0297(10) 0.0402(11) 0.0313(10) 0.0034(8) 0.0101(8) -0.0015(9)
C35 0.0409(11) 0.0398(12) 0.0394(12) -0.0063(9) 0.0160(9) -0.0163(10)
C36 0.0414(12) 0.0431(12) 0.0301(10) -0.0072(9) 0.0125(8) -0.0167(10)
C41 0.0265(9) 0.0293(10) 0.0282(9) -0.0005(7) 0.0082(7) -0.0006(7)
C42 0.0432(12) 0.0295(10) 0.0360(11) 0.0004(8) 0.0115(9) 0.0081(9)
C43 0.0433(12) 0.0315(11) 0.0451(13) -0.0087(9) 0.0153(10) 0.0033(9)
C44 0.0329(11) 0.0469(13) 0.0435(12) -0.0123(10) 0.0162(9) -0.0002(9)
C45 0.0475(13) 0.0538(15) 0.0375(12) 0.0016(10) 0.0205(10) 0.0023(11)
C46 0.0442(12) 0.0347(11) 0.0424(12) 0.0054(9) 0.0214(10) 0.0009(10)

loop_
_atom_type_symbol
_atom_type_description
_atom_type_scat_dispersion_real
_atom_type_scat_dispersion_imag
_atom_type_scat_source
C C 0.0033 0.0016 'International Tables Vol C Tables 4.2.6.8 and 6.1.1.4'
H H 0.0000 0.0000 'International Tables Vol C Tables 4.2.6.8 and 6.1.1.4'
N N 0.0061 0.0033 'International Tables Vol C Tables 4.2.6.8 and 6.1.1.4'
Ni Ni 0.3393 1.1124 'International Tables Vol C Tables 4.2.6.8 and 6.1.1.4'
P P 0.1023 0.0942 'International Tables Vol C Tables 4.2.6.8 and 6.1.1.4'

loop_
_geom_angle_atom_site_label_1
_geom_angle_atom_site_label_2
_geom_angle_atom_site_label_3
_geom_angle
C1 Ni N 36.12(8)
C1 Ni C3 125.44(9)
N Ni C3 161.53(9)
C1 Ni C2 85.70(9)
N Ni C2 120.74(9)
C3 Ni C2 41.29(10)
C1 Ni P 133.01(6)
N Ni P 97.04(6)
C3 Ni P 101.42(7)
C2 Ni P 140.81(7)
C21 P C31 103.33(9)
C21 P C41 110.29(9)
C31 P C41 102.79(9)
C21 P Ni 111.22(7)
C31 P Ni 111.66(6)
C41 P Ni 116.47(6)
C1 N Ni 67.94(13)
N C1 C4 148.2(2)
N C1 Ni 75.93(14)
C4 C1 Ni 135.83(15)
C3 C2 C10 123.3(2)
C3 C2 Ni 69.14(13)
C10 C2 Ni 116.31(16)
C3 C2 H2 113.6
C10 C2 H2 113.6
Ni C2 H2 113.6
C2 C3 Ni 69.57(13)
C2 C3 H3A 121.3(14)
Ni C3 H3A 110.9(17)
C2 C3 H3B 118.7(14)
Ni C3 H3B 114.8(17)
H3A C3 H3B 113(2)
C9 C4 C5 121.19(19)
C9 C4 C1 118.33(18)
C5 C4 C1 120.47(19)
C6 C5 C4 119.9(2)
C6 C5 H5 120.0
C4 C5 H5 120.0
C7 C6 C5 119.5(2)
C7 C6 H6 120.2
C5 C6 H6 120.2
C6 C7 C8 120.7(2)
C6 C7 H7 119.6
C8 C7 H7 119.6
C7 C8 C9 120.8(2)
C7 C8 H8 119.6
C9 C8 H8 119.6
C4 C9 C8 117.8(2)
C4 C9 C10 120.80(19)
C8 C9 C10 121.3(2)
C2 C10 C9 114.5(2)
C2 C10 H10A 108.6
C9 C10 H10A 108.6
C2 C10 H10B 108.6
C9 C10 H10B 108.6
H10A C10 H10B 107.6
C26 C21 C22 110.27(17)
C26 C21 P 118.49(14)
C22 C21 P 113.73(14)
C26 C21 H21 104.2
C22 C21 H21 104.2
P C21 H21 104.2
C23 C22 C21 109.83(19)
C23 C22 H22A 109.7
C21 C22 H22A 109.7
C23 C22 H22B 109.7
C21 C22 H22B 109.7
H22A C22 H22B 108.2
C24 C23 C22 111.4(2)
C24 C23 H23A 109.4
C22 C23 H23A 109.4
C24 C23 H23B 109.4
C22 C23 H23B 109.4
H23A C23 H23B 108.0
C23 C24 C25 111.04(19)
C23 C24 H24A 109.4
C25 C24 H24A 109.4
C23 C24 H24B 109.4
C25 C24 H24B 109.4
H24A C24 H24B 108.0
C26 C25 C24 110.9(2)
C26 C25 H25A 109.5
C24 C25 H25A 109.5
C26 C25 H25B 109.5
C24 C25 H25B 109.5
H25A C25 H25B 108.0
C25 C26 C21 110.28(18)
C25 C26 H26A 109.6
C21 C26 H26A 109.6
C25 C26 H26B 109.6
C21 C26 H26B 109.6
H26A C26 H26B 108.1
C32 C31 C36 110.12(16)
C32 C31 P 113.00(14)
C36 C31 P 109.82(13)
C32 C31 H31 107.9
C36 C31 H31 107.9
P C31 H31 107.9
C33 C32 C31 110.96(17)
C33 C32 H32A 109.4
C31 C32 H32A 109.4
C33 C32 H32B 109.4
C31 C32 H32B 109.4
H32A C32 H32B 108.0
C34 C33 C32 111.99(18)
C34 C33 H33A 109.2
C32 C33 H33A 109.2
C34 C33 H33B 109.2
C32 C33 H33B 109.2
H33A C33 H33B 107.9
C33 C34 C35 110.62(17)
C33 C34 H34A 109.5
C35 C34 H34A 109.5
C33 C34 H34B 109.5
C35 C34 H34B 109.5
H34A C34 H34B 108.1
C34 C35 C36 110.65(19)
C34 C35 H35A 109.5
C36 C35 H35A 109.5
C34 C35 H35B 109.5
C36 C35 H35B 109.5
H35A C35 H35B 108.1
C35 C36 C31 111.79(18)
C35 C36 H36A 109.3
C31 C36 H36A 109.3
C35 C36 H36B 109.3
C31 C36 H36B 109.3
H36A C36 H36B 107.9
C46 C41 C42 110.38(17)
C46 C41 P 111.11(14)
C42 C41 P 118.47(14)
C46 C41 H41 105.2
C42 C41 H41 105.2
P C41 H41 105.2
C43 C42 C41 111.09(18)
C43 C42 H42A 109.4
C41 C42 H42A 109.4
C43 C42 H42B 109.4
C41 C42 H42B 109.4
H42A C42 H42B 108.0
C44 C43 C42 112.09(19)
C44 C43 H43A 109.2
C42 C43 H43A 109.2
C44 C43 H43B 109.2
C42 C43 H43B 109.2
H43A C43 H43B 107.9
C45 C44 C43 111.02(18)
C45 C44 H44A 109.4
C43 C44 H44A 109.4
C45 C44 H44B 109.4
C43 C44 H44B 109.4
H44A C44 H44B 108.0
C44 C45 C46 111.4(2)
C44 C45 H45A 109.4
C46 C45 H45A 109.4
C44 C45 H45B 109.4
C46 C45 H45B 109.4
H45A C45 H45B 108.0
C41 C46 C45 111.81(19)
C41 C46 H46A 109.3
C45 C46 H46A 109.3
C41 C46 H46B 109.3
C45 C46 H46B 109.3
H46A C46 H46B 107.9

loop_
_geom_bond_atom_site_label_1
_geom_bond_atom_site_label_2
_geom_bond_distance
Ni C1 1.892(2)
Ni N 1.9804(18)
Ni C3 1.982(2)
Ni C2 1.988(2)
Ni P 2.2014(5)
P C21 1.852(2)
P C31 1.8595(19)
P C41 1.861(2)
N C1 1.204(3)
C1 C4 1.456(3)
C2 C3 1.400(3)
C2 C10 1.486(3)
C2 H2 1.0000
C3 H3A 0.969(15)
C3 H3B 0.970(15)
C4 C9 1.393(3)
C4 C5 1.397(3)
C5 C6 1.386(3)
C5 H5 0.9500
C6 C7 1.376(4)
C6 H6 0.9500
C7 C8 1.391(4)
C7 H7 0.9500
C8 C9 1.398(3)
C8 H8 0.9500
C9 C10 1.521(3)
C10 H10A 0.9900
C10 H10B 0.9900
C21 C26 1.531(3)
C21 C22 1.539(3)
C21 H21 1.0000
C22 C23 1.523(3)
C22 H22A 0.9900
C22 H22B 0.9900
C23 C24 1.509(4)
C23 H23A 0.9900
C23 H23B 0.9900
C24 C25 1.530(4)
C24 H24A 0.9900
C24 H24B 0.9900
C25 C26 1.526(3)
C25 H25A 0.9900
C25 H25B 0.9900
C26 H26A 0.9900
C26 H26B 0.9900
C31 C32 1.533(3)
C31 C36 1.537(3)
C31 H31 1.0000
C32 C33 1.531(3)
C32 H32A 0.9900
C32 H32B 0.9900
C33 C34 1.519(3)
C33 H33A 0.9900
C33 H33B 0.9900
C34 C35 1.526(3)
C34 H34A 0.9900
C34 H34B 0.9900
C35 C36 1.527(3)
C35 H35A 0.9900
C35 H35B 0.9900
C36 H36A 0.9900
C36 H36B 0.9900
C41 C46 1.530(3)
C41 C42 1.533(3)
C41 H41 1.0000
C42 C43 1.530(3)
C42 H42A 0.9900
C42 H42B 0.9900
C43 C44 1.519(3)
C43 H43A 0.9900
C43 H43B 0.9900
C44 C45 1.513(4)
C44 H44A 0.9900
C44 H44B 0.9900
C45 C46 1.533(3)
C45 H45A 0.9900
C45 H45B 0.9900
C46 H46A 0.9900
C46 H46B 0.9900

loop_
_geom_torsion_atom_site_label_1
_geom_torsion_atom_site_label_2
_geom_torsion_atom_site_label_3
_geom_torsion_atom_site_label_4
_geom_torsion
C1 Ni P C21 24.77(11)
N Ni P C21 28.67(9)
C3 Ni P C21 -151.03(11)
C2 Ni P C21 -166.16(14)
C1 Ni P C31 -90.09(10)
N Ni P C31 -86.19(9)
C3 Ni P C31 94.11(10)
C2 Ni P C31 78.98(14)
C1 Ni P C41 152.28(11)
N Ni P C41 156.18(9)
C3 Ni P C41 -23.52(11)
C2 Ni P C41 -38.65(14)
C3 Ni N C1 3.9(4)
C2 Ni N C1 15.69(18)
P Ni N C1 -175.16(13)
Ni N C1 C4 178.3(4)
C3 Ni C1 N -178.48(15)
C2 Ni C1 N -166.52(15)
P Ni C1 N 6.58(17)
N Ni C1 C4 -178.7(3)
C3 Ni C1 C4 2.8(3)
C2 Ni C1 C4 14.7(2)
P Ni C1 C4 -172.17(16)
C1 Ni C2 C3 -165.18(16)
N Ni C2 C3 -174.38(14)
P Ni C2 C3 22.8(2)
C1 Ni C2 C10 -47.30(19)
N Ni C2 C10 -56.5(2)
C3 Ni C2 C10 117.9(3)
P Ni C2 C10 140.69(15)
C10 C2 C3 Ni -108.5(2)
C1 Ni C3 C2 18.24(19)
N Ni C3 C2 15.4(4)
P Ni C3 C2 -165.53(13)
N C1 C4 C9 -172.0(3)
Ni C1 C4 C9 5.7(3)
N C1 C4 C5 7.0(5)
Ni C1 C4 C5 -175.31(17)
C9 C4 C5 C6 -1.5(3)
C1 C4 C5 C6 179.5(2)
C4 C5 C6 C7 0.8(3)
C5 C6 C7 C8 0.5(4)
C6 C7 C8 C9 -1.1(4)
C5 C4 C9 C8 0.9(3)
C1 C4 C9 C8 179.9(2)
C5 C4 C9 C10 -177.1(2)
C1 C4 C9 C10 1.8(3)
C7 C8 C9 C4 0.4(4)
C7 C8 C9 C10 178.4(3)
C3 C2 C10 C9 147.7(2)
Ni C2 C10 C9 66.3(3)
C4 C9 C10 C2 -38.1(3)
C8 C9 C10 C2 143.9(2)
C31 P C21 C26 -57.25(18)
C41 P C21 C26 52.03(18)
Ni P C21 C26 -177.17(14)
C31 P C21 C22 170.75(15)
C41 P C21 C22 -79.97(17)
Ni P C21 C22 50.82(16)
C26 C21 C22 C23 57.9(2)
P C21 C22 C23 -166.21(16)
C21 C22 C23 C24 -57.5(3)
C22 C23 C24 C25 56.6(3)
C23 C24 C25 C26 -55.9(3)
C24 C25 C26 C21 56.6(3)
C22 C21 C26 C25 -57.8(2)
P C21 C26 C25 168.71(16)
C21 P C31 C32 -56.56(16)
C41 P C31 C32 -171.35(14)
Ni P C31 C32 63.06(15)
C21 P C31 C36 -179.95(14)
C41 P C31 C36 65.26(16)
Ni P C31 C36 -60.33(15)
C36 C31 C32 C33 -54.8(2)
P C31 C32 C33 -178.02(14)
C31 C32 C33 C34 55.9(2)
C32 C33 C34 C35 -56.3(2)
C33 C34 C35 C36 56.2(3)
C34 C35 C36 C31 -56.8(3)
C32 C31 C36 C35 56.0(2)
P C31 C36 C35 -178.98(16)
C21 P C41 C46 61.85(17)
C31 P C41 C46 171.48(15)
Ni P C41 C46 -66.12(16)
C21 P C41 C42 -67.51(18)
C31 P C41 C42 42.13(17)
Ni P C41 C42 164.53(14)
C46 C41 C42 C43 54.7(2)
P C41 C42 C43 -175.61(15)
C41 C42 C43 C44 -55.5(3)
C42 C43 C44 C45 55.4(3)
C43 C44 C45 C46 -55.0(3)
C42 C41 C46 C45 -55.1(2)
P C41 C46 C45 171.35(16)
C44 C45 C46 C41 55.7(3)
